data_4503199
loop_
_publ_author_name
'Abbas, Hamera'
'Streb, Carsten'
'Pickering, Alexandra L.'
'Neil, Andrew R.'
'Long, De-Liang'
'Cronin, Leroy'

_publ_section_title
;
 Molecular Growth of Polyoxometalate Architectures Based on
 [&#x2212;Ag{Mo8}Ag&#x2212;] Synthons: Toward Designed Cluster Assemblies
;
_journal_issue 2
_journal_name_full 'Crystal Growth &amp; Design'
_journal_page_first 635
_journal_paper_doi 10.1021/cg700736v
_journal_volume 8
_journal_year 2008
_chemical_formula_moiety '2(C24 H20 P +), (C4 H6 Ag2 Mo8 N2 O26 2-), 2(C2 H3 N)'
_chemical_formula_sum 'C56 H52 Ag2 Mo8 N4 O26 P2'
_chemical_formula_weight 2242.22
_chemical_name_common 'Compound HA012'
_chemical_name_systematic
;
 ?
;
_space_group_IT_number 2
_symmetry_cell_setting triclinic
_symmetry_space_group_name_Hall '-P 1'
_symmetry_space_group_name_H-M 'P -1'
_atom_sites_solution_hydrogens geom
_atom_sites_solution_primary direct
_atom_sites_solution_secondary difmap
_audit_creation_method SHELXL-97
_cell_angle_alpha 85.561(2)
_cell_angle_beta 75.929(2)
_cell_angle_gamma 68.078(2)
_cell_formula_units_Z 1
_cell_length_a 9.7210(3)
_cell_length_b 11.7984(5)
_cell_length_c 16.0976(7)
_cell_measurement_reflns_used 14512
_cell_measurement_temperature 150(2)
_cell_measurement_theta_max 26.022
_cell_measurement_theta_min 1.51
_cell_volume 1661.20(12)
_computing_cell_refinement 'HKL Scalepack (Otwinowski & Minor 1997)'
_computing_data_collection 'Collect (Nonius BV, 1997-2000)'
_computing_data_reduction 'EvalCCD (Duisenberg, 1998)'
_computing_molecular_graphics 'Ortep-3 for Windows (Farrugia, 1997)'
_computing_publication_material 'WinGX publication routines (Farrugia, 1999)'
_computing_structure_refinement 'SHELXL-97 (Sheldrick, 1997)'
_computing_structure_solution 'SHELXS-97 (Sheldrick, 1997)'
_diffrn_ambient_temperature 150(2)
_diffrn_measured_fraction_theta_full 0.998
_diffrn_measured_fraction_theta_max 0.998
_diffrn_measurement_device_type 'Nonius KappaCCD'
_diffrn_measurement_method \w
_diffrn_radiation_monochromator graphite
_diffrn_radiation_source 'fine-focus sealed tube'
_diffrn_radiation_type MoK\a
_diffrn_radiation_wavelength 0.71073
_diffrn_reflns_av_R_equivalents 0.078
_diffrn_reflns_av_sigmaI/netI 0.085
_diffrn_reflns_limit_h_max 11
_diffrn_reflns_limit_h_min -11
_diffrn_reflns_limit_k_max 14
_diffrn_reflns_limit_k_min -14
_diffrn_reflns_limit_l_max 19
_diffrn_reflns_limit_l_min 0
_diffrn_reflns_number 23586
_diffrn_reflns_theta_full 26.00
_diffrn_reflns_theta_max 26.00
_diffrn_reflns_theta_min 1.86
_diffrn_standards_decay_% none
_exptl_absorpt_coefficient_mu 2.163
_exptl_absorpt_correction_T_max 0.8460
_exptl_absorpt_correction_T_min 0.8127
_exptl_absorpt_correction_type analytical
_exptl_absorpt_process_details SADABS
_exptl_crystal_colour colourless
_exptl_crystal_density_diffrn 2.241
_exptl_crystal_density_meas ?
_exptl_crystal_density_method 'not measured'
_exptl_crystal_description block
_exptl_crystal_F_000 1084
_exptl_crystal_size_max 0.10
_exptl_crystal_size_mid 0.08
_exptl_crystal_size_min 0.08
_refine_diff_density_max 0.71
_refine_diff_density_min -0.87
_refine_diff_density_rms 0.17
_refine_ls_extinction_method none
_refine_ls_goodness_of_fit_ref 1.027
_refine_ls_hydrogen_treatment mixed
_refine_ls_matrix_type full
_refine_ls_number_parameters 444
_refine_ls_number_reflns 6500
_refine_ls_number_restraints 0
_refine_ls_restrained_S_all 1.027
_refine_ls_R_factor_all 0.0893
_refine_ls_R_factor_gt 0.0450
_refine_ls_shift/su_max 0.001
_refine_ls_shift/su_mean 0.000
_refine_ls_structure_factor_coef Fsqd
_refine_ls_weighting_details 'calc w=1/[\s^2^(Fo^2^)+(0.0000P)^2^+6.8535P] where P=(Fo^2^+2Fc^2^)/3'
_refine_ls_weighting_scheme calc
_refine_ls_wR_factor_gt 0.0669
_refine_ls_wR_factor_ref 0.0750
_reflns_number_gt 4439
_reflns_number_total 6500
_reflns_threshold_expression >2sigma(I)
_cod_data_source_file cg700736v-file001.cif
_cod_data_source_block HA012
_cod_depositor_comments
;
The following automatic conversions were performed:

'_symmetry_cell_setting' value 'Triclinic' changed to 'triclinic'
according to /home/saulius/struct/CIF-dictionaries/cif_core.dic
dictionary named 'cif_core.dic' version 2.4.1 from
2010-06-29.

'_exptl_absorpt_correction_type' value 'Analytical'
changed to 'analytical' according to
/home/saulius/struct/CIF-dictionaries/cif_core.dic dictionary named
'cif_core.dic' version 2.4.1 from 2010-06-29.

Automatic conversion script
Id: cif_fix_values 1715 2011-07-08 13:25:40Z adriana 

The following automatic conversions were performed:

'_exptl_crystal_density_meas' value 'none' was changed to '?' - the
value is perceived as not measured.

Automatic conversion script
Id: cif_fix_values 3008 2015-01-20 13:52:24Z robertas 
;
_cod_original_cell_volume 1661.20(11)
_cod_original_sg_symbol_H-M P-1
_cod_database_code 4503199

loop_
_symmetry_equiv_pos_as_xyz
'x, y, z'
'-x, -y, -z'

loop_
_atom_site_label
_atom_site_type_symbol
_atom_site_fract_x
_atom_site_fract_y
_atom_site_fract_z
_atom_site_U_iso_or_equiv
_atom_site_adp_type
_atom_site_occupancy
_atom_site_symmetry_multiplicity
_atom_site_calc_flag
_atom_site_refinement_flags
Ag Ag 0.42457(5) 0.42083(5) 0.59079(4) 0.02574(14) Uani 1 1 d .
Mo1 Mo 0.17483(5) 0.50367(5) 0.43548(4) 0.01251(13) Uani 1 1 d .
Mo2 Mo 0.03574(6) 0.65161(5) 0.61533(4) 0.01531(14) Uani 1 1 d .
Mo3 Mo 0.17632(6) 0.25572(5) 0.53348(4) 0.01478(14) Uani 1 1 d .
Mo4 Mo 0.03980(6) 0.40149(5) 0.71625(4) 0.01601(14) Uani 1 1 d .
O1 O 0.3546(4) 0.4732(4) 0.4483(3) 0.0183(10) Uani 1 1 d .
O2 O 0.2251(4) 0.6087(4) 0.6165(3) 0.0192(10) Uani 1 1 d .
O3 O -0.0355(4) 0.5764(4) 0.7156(3) 0.0170(10) Uani 1 1 d .
O4 O -0.0450(5) 0.7999(4) 0.6454(3) 0.0255(11) Uani 1 1 d .
O5 O 0.0675(4) 0.6653(3) 0.4881(3) 0.0145(10) Uani 1 1 d .
O6 O 0.1778(4) 0.5493(4) 0.3307(3) 0.0182(10) Uani 1 1 d .
O7 O 0.1816(4) 0.3394(3) 0.4197(3) 0.0144(9) Uani 1 1 d .
O8 O -0.0777(4) 0.5382(3) 0.4372(3) 0.0135(9) Uani 1 1 d .
O9 O -0.0378(4) 0.3692(4) 0.8167(3) 0.0233(11) Uani 1 1 d .
O10 O 0.0784(4) 0.2597(3) 0.6509(3) 0.0160(10) Uani 1 1 d .
O11 O 0.1949(4) 0.1152(4) 0.5024(3) 0.0217(11) Uani 1 1 d .
O12 O 0.3538(4) 0.2426(4) 0.5403(3) 0.0188(10) Uani 1 1 d .
O13 O 0.2242(4) 0.3775(4) 0.7161(3) 0.0209(10) Uani 1 1 d .
P P 0.48047(17) 0.23237(15) 0.09624(11) 0.0155(4) Uani 1 1 d .
N1 N 0.6269(6) 0.2704(5) 0.6150(4) 0.0222(13) Uani 1 1 d .
N2 N 0.8322(7) 0.1034(6) 0.2601(5) 0.0494(19) Uani 1 1 d .
C1 C 0.5122(6) 0.1133(5) 0.1724(4) 0.0147(14) Uani 1 1 d .
C2 C 0.4280(7) 0.1342(6) 0.2566(4) 0.0229(16) Uani 1 1 d .
H2 H 0.3541 0.2128 0.2744 0.027 Uiso 1 1 calc R
C3 C 0.4527(7) 0.0402(6) 0.3138(4) 0.0253(16) Uani 1 1 d .
H3 H 0.3952 0.0542 0.3714 0.030 Uiso 1 1 calc R
C4 C 0.5589(8) -0.0733(6) 0.2890(5) 0.0270(17) Uani 1 1 d .
H4 H 0.5733 -0.1376 0.3292 0.032 Uiso 1 1 calc R
C5 C 0.6447(7) -0.0949(6) 0.2064(4) 0.0228(16) Uani 1 1 d .
H5 H 0.7199 -0.1735 0.1897 0.027 Uiso 1 1 calc R
C6 C 0.6214(7) -0.0018(6) 0.1473(4) 0.0207(15) Uani 1 1 d .
H6 H 0.6799 -0.0165 0.0900 0.025 Uiso 1 1 calc R
C7 C 0.6274(7) 0.1781(5) 0.0017(4) 0.0177(14) Uani 1 1 d .
C8 C 0.7692(7) 0.1837(6) -0.0057(5) 0.0275(17) Uani 1 1 d .
H8 H 0.7869 0.2206 0.0390 0.033 Uiso 1 1 calc R
C9 C 0.8848(8) 0.1369(7) -0.0764(5) 0.038(2) Uani 1 1 d .
H9 H 0.9812 0.1429 -0.0811 0.045 Uiso 1 1 calc R
C10 C 0.8601(9) 0.0808(7) -0.1411(5) 0.042(2) Uani 1 1 d .
H10 H 0.9410 0.0457 -0.1894 0.050 Uiso 1 1 calc R
C11 C 0.7188(9) 0.0758(6) -0.1357(5) 0.038(2) Uani 1 1 d .
H11 H 0.7008 0.0403 -0.1809 0.046 Uiso 1 1 calc R
C12 C 0.6037(8) 0.1229(6) -0.0639(5) 0.0286(17) Uani 1 1 d .
H12 H 0.5071 0.1175 -0.0593 0.034 Uiso 1 1 calc R
C13 C 0.3000(6) 0.2703(5) 0.0703(4) 0.0167(14) Uani 1 1 d .
C14 C 0.2777(7) 0.3309(6) -0.0060(4) 0.0237(16) Uani 1 1 d .
H14 H 0.3570 0.3527 -0.0418 0.028 Uiso 1 1 calc R
C15 C 0.1429(7) 0.3594(6) -0.0301(5) 0.0317(18) Uani 1 1 d .
H15 H 0.1294 0.3993 -0.0827 0.038 Uiso 1 1 calc R
C16 C 0.0261(8) 0.3294(7) 0.0232(5) 0.037(2) Uani 1 1 d .
H16 H -0.0682 0.3496 0.0075 0.044 Uiso 1 1 calc R
C17 C 0.0473(7) 0.2711(6) 0.0981(5) 0.0324(19) Uani 1 1 d .
H17 H -0.0335 0.2514 0.1342 0.039 Uiso 1 1 calc R
C18 C 0.1839(7) 0.2396(6) 0.1229(4) 0.0220(16) Uani 1 1 d .
H18 H 0.1974 0.1978 0.1749 0.026 Uiso 1 1 calc R
C19 C 0.4901(6) 0.3650(5) 0.1386(4) 0.0174(14) Uani 1 1 d .
C20 C 0.3880(6) 0.4806(6) 0.1275(4) 0.0201(15) Uani 1 1 d .
H20 H 0.3091 0.4914 0.0992 0.024 Uiso 1 1 calc R
C21 C 0.4035(7) 0.5804(6) 0.1587(4) 0.0237(16) Uani 1 1 d .
H21 H 0.3329 0.6601 0.1527 0.028 Uiso 1 1 calc R
C22 C 0.5189(7) 0.5662(6) 0.1982(4) 0.0211(15) Uani 1 1 d .
H22 H 0.5296 0.6357 0.2178 0.025 Uiso 1 1 calc R
C23 C 0.6188(8) 0.4512(6) 0.2093(5) 0.0294(17) Uani 1 1 d .
H23 H 0.6981 0.4412 0.2372 0.035 Uiso 1 1 calc R
C24 C 0.6048(7) 0.3497(6) 0.1802(4) 0.0256(16) Uani 1 1 d .
H24 H 0.6735 0.2700 0.1886 0.031 Uiso 1 1 calc R
C25 C 0.7376(7) 0.1940(6) 0.6168(4) 0.0214(15) Uani 1 1 d .
C26 C 0.8814(7) 0.0934(6) 0.6187(5) 0.0355(19) Uani 1 1 d .
H26A H 0.9275 0.1119 0.6611 0.053 Uiso 1 1 calc R
H26B H 0.9510 0.0831 0.5620 0.053 Uiso 1 1 calc R
H26C H 0.8620 0.0179 0.6342 0.053 Uiso 1 1 calc R
C27 C 0.7619(8) 0.1247(6) 0.3276(5) 0.0287(17) Uani 1 1 d .
C28 C 0.6704(9) 0.1570(7) 0.4123(5) 0.044(2) Uani 1 1 d .
H28A H 0.7270 0.1795 0.4468 0.067 Uiso 1 1 calc R
H28B H 0.6450 0.0873 0.4381 0.067 Uiso 1 1 calc R
H28C H 0.5764 0.2265 0.4101 0.067 Uiso 1 1 calc R

loop_
_atom_site_aniso_label
_atom_site_aniso_U_11
_atom_site_aniso_U_22
_atom_site_aniso_U_33
_atom_site_aniso_U_23
_atom_site_aniso_U_13
_atom_site_aniso_U_12
Ag 0.0182(2) 0.0257(3) 0.0317(4) 0.0054(2) -0.0105(2) -0.0043(2)
Mo1 0.0097(3) 0.0141(3) 0.0131(3) 0.0031(2) -0.0024(2) -0.0043(2)
Mo2 0.0156(3) 0.0137(3) 0.0173(4) 0.0007(2) -0.0069(2) -0.0043(2)
Mo3 0.0127(3) 0.0133(3) 0.0168(3) 0.0037(2) -0.0044(2) -0.0031(2)
Mo4 0.0147(3) 0.0191(3) 0.0142(3) 0.0041(2) -0.0055(2) -0.0056(2)
O1 0.015(2) 0.023(3) 0.017(3) 0.003(2) -0.0046(18) -0.0071(19)
O2 0.019(2) 0.018(2) 0.021(3) 0.000(2) -0.0074(19) -0.0046(19)
O3 0.013(2) 0.021(2) 0.017(3) -0.0029(19) -0.0045(18) -0.0049(18)
O4 0.026(2) 0.022(3) 0.029(3) -0.002(2) -0.010(2) -0.007(2)
O5 0.012(2) 0.014(2) 0.018(3) 0.0025(19) -0.0051(18) -0.0050(18)
O6 0.016(2) 0.019(2) 0.019(3) 0.005(2) -0.0048(18) -0.0056(19)
O7 0.0088(19) 0.017(2) 0.016(3) 0.0015(19) -0.0032(17) -0.0023(17)
O8 0.011(2) 0.013(2) 0.015(3) 0.0048(18) -0.0042(17) -0.0031(17)
O9 0.025(2) 0.030(3) 0.011(3) 0.007(2) -0.0044(19) -0.007(2)
O10 0.017(2) 0.015(2) 0.017(3) 0.0041(19) -0.0048(18) -0.0073(18)
O11 0.022(2) 0.015(2) 0.025(3) 0.003(2) -0.003(2) -0.0058(19)
O12 0.011(2) 0.019(2) 0.027(3) 0.008(2) -0.0094(19) -0.0044(18)
O13 0.017(2) 0.024(3) 0.022(3) 0.003(2) -0.0076(19) -0.006(2)
P 0.0149(8) 0.0168(9) 0.0146(10) 0.0011(7) -0.0039(7) -0.0054(7)
N1 0.019(3) 0.021(3) 0.027(4) 0.000(3) -0.001(3) -0.010(3)
N2 0.032(4) 0.058(5) 0.041(5) 0.002(4) -0.004(3) 0.000(3)
C1 0.014(3) 0.016(3) 0.014(4) 0.002(3) -0.006(3) -0.004(3)
C2 0.029(4) 0.022(4) 0.018(4) 0.000(3) -0.006(3) -0.008(3)
C3 0.034(4) 0.037(4) 0.007(4) 0.004(3) -0.003(3) -0.017(4)
C4 0.040(4) 0.029(4) 0.027(5) 0.015(3) -0.021(3) -0.024(4)
C5 0.027(4) 0.014(4) 0.031(5) 0.004(3) -0.015(3) -0.007(3)
C6 0.024(3) 0.023(4) 0.017(4) 0.000(3) -0.006(3) -0.010(3)
C7 0.023(3) 0.018(4) 0.011(4) 0.003(3) -0.003(3) -0.008(3)
C8 0.018(3) 0.033(4) 0.028(5) 0.006(3) -0.003(3) -0.009(3)
C9 0.022(4) 0.046(5) 0.038(5) 0.012(4) -0.007(4) -0.007(4)
C10 0.039(5) 0.030(5) 0.034(5) -0.002(4) 0.011(4) 0.001(4)
C11 0.061(5) 0.024(4) 0.025(5) -0.007(3) -0.003(4) -0.014(4)
C12 0.035(4) 0.024(4) 0.025(5) 0.000(3) -0.001(3) -0.014(3)
C13 0.018(3) 0.015(3) 0.018(4) 0.000(3) -0.005(3) -0.006(3)
C14 0.020(3) 0.031(4) 0.024(4) 0.002(3) -0.008(3) -0.013(3)
C15 0.035(4) 0.034(4) 0.034(5) 0.011(4) -0.023(4) -0.013(4)
C16 0.027(4) 0.038(5) 0.053(6) 0.002(4) -0.024(4) -0.013(4)
C17 0.019(3) 0.040(5) 0.045(5) 0.004(4) -0.009(3) -0.017(3)
C18 0.020(3) 0.021(4) 0.029(4) 0.004(3) -0.010(3) -0.010(3)
C19 0.018(3) 0.018(3) 0.017(4) -0.002(3) -0.001(3) -0.009(3)
C20 0.013(3) 0.028(4) 0.021(4) 0.001(3) -0.005(3) -0.010(3)
C21 0.023(3) 0.018(4) 0.022(4) 0.000(3) 0.003(3) -0.004(3)
C22 0.028(4) 0.025(4) 0.014(4) -0.009(3) -0.005(3) -0.013(3)
C23 0.034(4) 0.028(4) 0.033(5) -0.002(3) -0.020(3) -0.011(3)
C24 0.026(4) 0.023(4) 0.027(4) -0.001(3) -0.011(3) -0.004(3)
C25 0.020(3) 0.019(4) 0.025(4) 0.003(3) -0.002(3) -0.010(3)
C26 0.021(4) 0.027(4) 0.051(6) 0.002(4) -0.005(3) -0.002(3)
C27 0.028(4) 0.029(4) 0.029(5) 0.007(4) -0.016(4) -0.006(3)
C28 0.062(5) 0.044(5) 0.033(5) -0.003(4) 0.001(4) -0.033(4)

loop_
_atom_type_symbol
_atom_type_description
_atom_type_scat_dispersion_real
_atom_type_scat_dispersion_imag
_atom_type_scat_source
Ag Ag -0.8971 1.1015 'International Tables Vol C Tables 4.2.6.8 and 6.1.1.4'
Mo Mo -1.6832 0.6857 'International Tables Vol C Tables 4.2.6.8 and 6.1.1.4'
O O 0.0106 0.0060 'International Tables Vol C Tables 4.2.6.8 and 6.1.1.4'
P P 0.1023 0.0942 'International Tables Vol C Tables 4.2.6.8 and 6.1.1.4'
N N 0.0061 0.0033 'International Tables Vol C Tables 4.2.6.8 and 6.1.1.4'
C C 0.0033 0.0016 'International Tables Vol C Tables 4.2.6.8 and 6.1.1.4'
H H 0.0000 0.0000 'International Tables Vol C Tables 4.2.6.8 and 6.1.1.4'

loop_
_geom_angle_atom_site_label_1
_geom_angle_atom_site_label_2
_geom_angle_atom_site_label_3
_geom_angle
_geom_angle_site_symmetry_1
_geom_angle_site_symmetry_3
N1 Ag O2 155.73(18) . .
N1 Ag O1 126.02(17) . .
O2 Ag O1 76.45(14) . .
O1 Mo1 O6 105.82(18) . .
O1 Mo1 O5 101.04(17) . .
O6 Mo1 O5 96.86(18) . .
O1 Mo1 O7 101.13(17) . .
O6 Mo1 O7 96.93(18) . .
O5 Mo1 O7 149.53(15) . .
O1 Mo1 O8 97.61(17) . 2_566
O6 Mo1 O8 156.57(16) . 2_566
O5 Mo1 O8 78.15(15) . 2_566
O7 Mo1 O8 78.41(15) . 2_566
O1 Mo1 O8 172.31(17) . .
O6 Mo1 O8 81.88(16) . .
O5 Mo1 O8 77.56(14) . .
O7 Mo1 O8 77.67(14) . .
O8 Mo1 O8 74.70(16) 2_566 .
O1 Mo1 Mo3 89.22(13) . .
O6 Mo1 Mo3 133.41(13) . .
O5 Mo1 Mo3 123.71(12) . .
O7 Mo1 Mo3 36.49(12) . .
O8 Mo1 Mo3 45.57(10) 2_566 .
O8 Mo1 Mo3 85.39(9) . .
O4 Mo2 O2 105.47(19) . .
O4 Mo2 O3 101.33(19) . .
O2 Mo2 O3 101.01(18) . .
O4 Mo2 O5 100.99(19) . .
O2 Mo2 O5 95.57(18) . .
O3 Mo2 O5 147.40(16) . .
O4 Mo2 O7 90.80(17) . 2_566
O2 Mo2 O7 161.47(17) . 2_566
O3 Mo2 O7 83.99(15) . 2_566
O5 Mo2 O7 72.24(14) . 2_566
O4 Mo2 O8 162.76(17) . 2_566
O2 Mo2 O8 91.36(16) . 2_566
O3 Mo2 O8 78.56(15) . 2_566
O5 Mo2 O8 73.13(14) . 2_566
O7 Mo2 O8 71.99(13) 2_566 2_566
O11 Mo3 O12 105.57(19) . .
O11 Mo3 O10 101.63(18) . .
O12 Mo3 O10 100.92(19) . .
O11 Mo3 O7 99.52(18) . .
O12 Mo3 O7 96.18(17) . .
O10 Mo3 O7 147.99(15) . .
O11 Mo3 O8 161.39(16) . 2_566
O12 Mo3 O8 92.49(16) . 2_566
O10 Mo3 O8 78.77(15) . 2_566
O7 Mo3 O8 73.61(15) . 2_566
O11 Mo3 O5 89.83(17) . 2_566
O12 Mo3 O5 161.91(16) . 2_566
O10 Mo3 O5 84.80(15) . 2_566
O7 Mo3 O5 71.48(14) . 2_566
O8 Mo3 O5 71.63(13) 2_566 2_566
O11 Mo3 Mo1 134.61(15) . .
O12 Mo3 Mo1 83.53(13) . .
O10 Mo3 Mo1 120.53(12) . .
O7 Mo3 Mo1 35.18(11) . .
O8 Mo3 Mo1 41.78(10) 2_566 .
O5 Mo3 Mo1 78.83(9) 2_566 .
O9 Mo4 O13 105.1(2) . .
O9 Mo4 O10 103.72(19) . .
O13 Mo4 O10 97.83(18) . .
O9 Mo4 O3 103.53(19) . .
O13 Mo4 O3 97.77(18) . .
O10 Mo4 O3 143.65(18) . .
O9 Mo4 O6 94.60(17) . 2_566
O13 Mo4 O6 160.24(18) . 2_566
O10 Mo4 O6 77.34(15) . 2_566
O3 Mo4 O6 76.93(15) . 2_566
O9 Mo4 O8 163.25(16) . 2_566
O13 Mo4 O8 91.60(17) . 2_566
O10 Mo4 O8 73.46(15) . 2_566
O3 Mo4 O8 73.48(15) . 2_566
O6 Mo4 O8 68.64(13) 2_566 2_566
Mo1 O1 Ag 122.76(19) . .
Mo2 O2 Ag 131.1(2) . .
Mo2 O3 Mo4 117.3(2) . .
Mo1 O5 Mo2 109.56(18) . .
Mo1 O5 Mo3 109.80(17) . 2_566
Mo2 O5 Mo3 103.78(15) . 2_566
Mo1 O6 Mo4 118.28(19) . 2_566
Mo1 O7 Mo3 108.33(19) . .
Mo1 O7 Mo2 110.21(16) . 2_566
Mo3 O7 Mo2 104.25(15) . 2_566
Mo1 O8 Mo3 92.65(15) 2_566 2_566
Mo1 O8 Mo2 92.57(14) 2_566 2_566
Mo3 O8 Mo2 162.54(18) 2_566 2_566
Mo1 O8 Mo1 105.30(16) 2_566 .
Mo3 O8 Mo1 97.69(14) 2_566 .
Mo2 O8 Mo1 96.97(13) 2_566 .
Mo1 O8 Mo4 163.49(17) 2_566 2_566
Mo3 O8 Mo4 85.31(12) 2_566 2_566
Mo2 O8 Mo4 84.96(13) 2_566 2_566
Mo1 O8 Mo4 91.20(12) . 2_566
Mo3 O10 Mo4 117.21(19) . .
C1 P C7 107.1(3) . .
C1 P C13 111.7(3) . .
C7 P C13 108.8(3) . .
C1 P C19 109.2(3) . .
C7 P C19 110.3(3) . .
C13 P C19 109.8(3) . .
C25 N1 Ag 171.4(5) . .
C2 C1 C6 119.7(6) . .
C2 C1 P 120.5(5) . .
C6 C1 P 119.8(5) . .
C3 C2 C1 119.4(6) . .
C4 C3 C2 120.9(6) . .
C3 C4 C5 120.4(6) . .
C4 C5 C6 119.8(6) . .
C5 C6 C1 119.8(6) . .
C8 C7 C12 118.7(6) . .
C8 C7 P 120.8(5) . .
C12 C7 P 120.3(5) . .
C9 C8 C7 121.2(7) . .
C8 C9 C10 119.5(7) . .
C11 C10 C9 120.3(7) . .
C10 C11 C12 119.5(7) . .
C11 C12 C7 120.8(7) . .
C18 C13 C14 119.6(6) . .
C18 C13 P 121.9(5) . .
C14 C13 P 118.5(4) . .
C15 C14 C13 120.9(6) . .
C14 C15 C16 119.3(7) . .
C17 C16 C15 119.8(6) . .
C16 C17 C18 121.8(6) . .
C13 C18 C17 118.6(6) . .
C20 C19 C24 120.6(6) . .
C20 C19 P 120.7(5) . .
C24 C19 P 118.7(5) . .
C19 C20 C21 118.5(6) . .
C22 C21 C20 121.3(6) . .
C23 C22 C21 119.6(6) . .
C22 C23 C24 120.5(6) . .
C23 C24 C19 119.5(6) . .
N1 C25 C26 179.4(8) . .
N2 C27 C28 177.6(8) . .

loop_
_geom_bond_atom_site_label_1
_geom_bond_atom_site_label_2
_geom_bond_distance
_geom_bond_site_symmetry_2
Ag N1 2.197(5) .
Ag O2 2.321(4) .
Ag O1 2.515(4) .
Mo1 O1 1.709(4) .
Mo1 O6 1.728(4) .
Mo1 O5 1.943(4) .
Mo1 O7 1.949(4) .
Mo1 O8 2.142(4) 2_566
Mo1 O8 2.327(3) .
Mo1 Mo3 3.2111(8) .
Mo2 O4 1.683(4) .
Mo2 O2 1.722(4) .
Mo2 O3 1.888(4) .
Mo2 O5 1.999(4) .
Mo2 O7 2.279(4) 2_566
Mo2 O8 2.311(4) 2_566
Mo3 O11 1.700(4) .
Mo3 O12 1.703(4) .
Mo3 O10 1.894(4) .
Mo3 O7 2.012(4) .
Mo3 O8 2.296(4) 2_566
Mo3 O5 2.304(4) 2_566
Mo4 O9 1.690(4) .
Mo4 O13 1.706(4) .
Mo4 O10 1.912(4) .
Mo4 O3 1.915(4) .
Mo4 O6 2.275(4) 2_566
Mo4 O8 2.495(4) 2_566
O5 Mo3 2.304(4) 2_566
O6 Mo4 2.275(4) 2_566
O7 Mo2 2.279(4) 2_566
O8 Mo1 2.142(4) 2_566
O8 Mo3 2.296(4) 2_566
O8 Mo2 2.311(4) 2_566
O8 Mo4 2.495(4) 2_566
P C1 1.779(6) .
P C7 1.783(6) .
P C13 1.787(6) .
P C19 1.797(6) .
N1 C25 1.122(7) .
N2 C27 1.124(9) .
C1 C2 1.389(8) .
C1 C6 1.390(8) .
C2 C3 1.374(9) .
C3 C4 1.366(9) .
C4 C5 1.373(9) .
C5 C6 1.385(8) .
C7 C8 1.380(8) .
C7 C12 1.388(9) .
C8 C9 1.369(9) .
C9 C10 1.389(10) .
C10 C11 1.378(10) .
C11 C12 1.379(9) .
C13 C18 1.383(8) .
C13 C14 1.395(9) .
C14 C15 1.370(8) .
C15 C16 1.389(9) .
C16 C17 1.362(10) .
C17 C18 1.388(9) .
C19 C20 1.384(8) .
C19 C24 1.385(9) .
C20 C21 1.386(9) .
C21 C22 1.371(9) .
C22 C23 1.370(9) .
C23 C24 1.383(9) .
C25 C26 1.463(9) .
C27 C28 1.425(10) .
